data_2226249
loop_
_publ_author_name
'Jasinski, Jerry P.'
'Butcher, Ray J.'
'Hakim Al-arique, Q. N. M.'
'Yathirajan, H. S.'
'Narayana, B.'

_publ_section_title
;
 Redetermination of 5\a-androstane-3,17-dione
;
_journal_coeditor_code OM2341
_journal_issue 6
_journal_name_full 'Acta Crystallographica Section E'
_journal_page_first o1517
_journal_page_last o1518
_journal_paper_doi 10.1107/S1600536810019720
_journal_volume 66
_journal_year 2010
_chemical_formula_iupac 'C19 H28 O2'
_chemical_formula_moiety 'C19 H28 O2'
_chemical_formula_sum 'C19 H28 O2'
_chemical_formula_weight 288.41
_chemical_name_systematic
;
5\a-androstane-3,17-dione
;
_space_group_IT_number 5
_symmetry_cell_setting monoclinic
_symmetry_space_group_name_Hall 'C 2y'
_symmetry_space_group_name_H-M 'C 1 2 1'
_atom_sites_solution_hydrogens geom
_atom_sites_solution_primary direct
_atom_sites_solution_secondary difmap
_cell_angle_alpha 90.00
_cell_angle_beta 106.444(5)
_cell_angle_gamma 90.00
_cell_formula_units_Z 4
_cell_length_a 12.7786(6)
_cell_length_b 6.7850(4)
_cell_length_c 19.6242(10)
_cell_measurement_reflns_used 1842
_cell_measurement_temperature 295(2)
_cell_measurement_theta_max 29.3861
_cell_measurement_theta_min 5.1365
_cell_volume 1631.88(15)
_computing_cell_refinement '<i>CrysAlis RED</i> (Oxford Diffraction, 2007)'
_computing_data_collection '<i>CrysAlis Pro</i> (Oxford Diffraction, 2007)'
_computing_data_reduction '<i>CrysAlis RED</i> (Oxford Diffraction, 2007)'
_computing_molecular_graphics '<i>SHELXTL</i> (Sheldrick, 2008)'
_computing_publication_material '<i>SHELXTL</i> (Sheldrick, 2008) and <i>PLATON</i> (Spek, 2009)'
_computing_structure_refinement '<i>SHELXL97</i> (Sheldrick, 2008)'
_computing_structure_solution '<i>SHELXS97</i> (Sheldrick, 2008)'
_diffrn_ambient_temperature 295(2)
_diffrn_detector_area_resol_mean 10.5081
_diffrn_measured_fraction_theta_full 0.989
_diffrn_measured_fraction_theta_max 0.855
_diffrn_measurement_device_type 'Oxford Diffraction Xcalibur Ruby Gemini'
_diffrn_measurement_method \w
_diffrn_radiation_monochromator graphite
_diffrn_radiation_source 'Enhance (Mo) X-ray Source'
_diffrn_radiation_type MoK\a
_diffrn_radiation_wavelength 0.71073
_diffrn_reflns_av_R_equivalents 0.0202
_diffrn_reflns_av_sigmaI/netI 0.0431
_diffrn_reflns_limit_h_max 16
_diffrn_reflns_limit_h_min -17
_diffrn_reflns_limit_k_max 9
_diffrn_reflns_limit_k_min -7
_diffrn_reflns_limit_l_max 24
_diffrn_reflns_limit_l_min -22
_diffrn_reflns_number 4151
_diffrn_reflns_theta_full 25.00
_diffrn_reflns_theta_max 29.45
_diffrn_reflns_theta_min 5.15
_diffrn_standards_decay_% <2%
_diffrn_standards_number 0
_exptl_absorpt_coefficient_mu 0.074
_exptl_absorpt_correction_T_max 0.989
_exptl_absorpt_correction_T_min 0.881
_exptl_absorpt_correction_type multi-scan
_exptl_absorpt_process_details
;
(CrysAlis RED; Oxford Diffraction, 2007)
;
_exptl_crystal_colour colorless
_exptl_crystal_density_diffrn 1.174
_exptl_crystal_density_method 'not measured'
_exptl_crystal_description plate
_exptl_crystal_F_000 632
_exptl_crystal_size_max 0.53
_exptl_crystal_size_mid 0.35
_exptl_crystal_size_min 0.15
_refine_diff_density_max 0.158
_refine_diff_density_min -0.123
_refine_ls_extinction_method none
_refine_ls_goodness_of_fit_ref 0.961
_refine_ls_hydrogen_treatment constr
_refine_ls_matrix_type full
_refine_ls_number_parameters 188
_refine_ls_number_reflns 2082
_refine_ls_number_restraints 1
_refine_ls_restrained_S_all 0.961
_refine_ls_R_factor_all 0.0673
_refine_ls_R_factor_gt 0.0398
_refine_ls_shift/su_max 0.000
_refine_ls_shift/su_mean 0.000
_refine_ls_structure_factor_coef Fsqd
_refine_ls_weighting_details 'calc w=1/[\s^2^(Fo^2^)+(0.0558P)^2^] where P=(Fo^2^+2Fc^2^)/3'
_refine_ls_weighting_scheme calc
_refine_ls_wR_factor_gt 0.0918
_refine_ls_wR_factor_ref 0.0984
_reflns_number_gt 1441
_reflns_number_total 2082
_reflns_threshold_expression I>2\s(I)
_cod_data_source_file om2341.cif
_cod_data_source_block I
_cod_original_sg_symbol_H-M 'C 2'
_cod_database_code 2226249
_cod_database_fobs_code 2226249

loop_
_symmetry_equiv_pos_as_xyz
'x, y, z'
'-x, y, -z'
'x+1/2, y+1/2, z'
'-x+1/2, y+1/2, -z'

loop_
_atom_site_type_symbol
_atom_site_label
_atom_site_fract_x
_atom_site_fract_y
_atom_site_fract_z
_atom_site_U_iso_or_equiv
_atom_site_adp_type
_atom_site_calc_flag
_atom_site_refinement_flags
_atom_site_occupancy
_atom_site_disorder_assembly
_atom_site_disorder_group
O O1 0.24755(15) -0.2050(4) 0.04123(10) 0.0831(6) Uani d . 1 . .
O O2 0.70862(13) 0.4649(3) 0.51542(8) 0.0661(5) Uani d . 1 . .
C C1 0.42695(14) 0.2013(3) 0.18578(9) 0.0343(5) Uani d . 1 . .
C C2 0.31200(15) 0.1301(4) 0.18422(10) 0.0463(6) Uani d . 1 . .
H H2A 0.3186 0.0144 0.2141 0.056 Uiso calc R 1 . .
H H2B 0.2764 0.2322 0.2042 0.056 Uiso calc R 1 . .
C C3 0.23997(15) 0.0794(4) 0.10955(11) 0.0517(6) Uani d . 1 . .
H H3A 0.1721 0.0225 0.1131 0.062 Uiso calc R 1 . .
H H3B 0.2226 0.1994 0.0818 0.062 Uiso calc R 1 . .
C C4 0.29440(18) -0.0622(4) 0.07223(11) 0.0524(6) Uani d . 1 . .
C C5 0.40981(16) -0.0152(4) 0.07567(10) 0.0499(6) Uani d . 1 . .
H H5A 0.4108 0.0940 0.0439 0.060 Uiso calc R 1 . .
H H5B 0.4423 -0.1282 0.0592 0.060 Uiso calc R 1 . .
C C6 0.47906(15) 0.0392(3) 0.15109(10) 0.0409(5) Uani d . 1 . .
H H6A 0.4821 -0.0793 0.1801 0.049 Uiso calc R 1 . .
C C7 0.59602(15) 0.0857(4) 0.15289(10) 0.0474(6) Uani d . 1 . .
H H7A 0.5971 0.2011 0.1239 0.057 Uiso calc R 1 . .
H H7B 0.6262 -0.0240 0.1329 0.057 Uiso calc R 1 . .
C C8 0.66634(15) 0.1239(4) 0.22867(10) 0.0470(6) Uani d . 1 . .
H H8A 0.7380 0.1673 0.2273 0.056 Uiso calc R 1 . .
H H8B 0.6754 0.0013 0.2551 0.056 Uiso calc R 1 . .
C C9 0.61800(14) 0.2786(3) 0.26770(10) 0.0379(5) Uani d . 1 . .
H H9A 0.6179 0.4062 0.2442 0.045 Uiso calc R 1 . .
C C10 0.49888(15) 0.2242(3) 0.26409(9) 0.0354(5) Uani d . 1 . .
H H10A 0.5024 0.0928 0.2853 0.043 Uiso calc R 1 . .
C C11 0.44999(15) 0.3593(4) 0.31000(10) 0.0453(6) Uani d . 1 . .
H H11A 0.4379 0.4889 0.2883 0.054 Uiso calc R 1 . .
H H11B 0.3797 0.3071 0.3108 0.054 Uiso calc R 1 . .
C C12 0.52271(16) 0.3798(4) 0.38663(10) 0.0494(6) Uani d . 1 . .
H H12A 0.4908 0.4743 0.4120 0.059 Uiso calc R 1 . .
H H12B 0.5279 0.2539 0.4108 0.059 Uiso calc R 1 . .
C C13 0.63549(15) 0.4483(3) 0.38639(9) 0.0414(5) Uani d . 1 . .
C C14 0.68430(14) 0.2984(4) 0.34512(10) 0.0407(5) Uani d . 1 . .
H H14A 0.6812 0.1698 0.3672 0.049 Uiso calc R 1 . .
C C15 0.80574(15) 0.3562(4) 0.36433(11) 0.0566(7) Uani d . 1 . .
H H15A 0.8504 0.2457 0.3583 0.068 Uiso calc R 1 . .
H H15B 0.8172 0.4654 0.3354 0.068 Uiso calc R 1 . .
C C16 0.83153(18) 0.4161(5) 0.44290(11) 0.0575(7) Uani d . 1 . .
H H16A 0.8722 0.3128 0.4732 0.069 Uiso calc R 1 . .
H H16B 0.8744 0.5362 0.4517 0.069 Uiso calc R 1 . .
C C17 0.72336(18) 0.4479(4) 0.45736(11) 0.0492(6) Uani d . 1 . .
C C18 0.41689(15) 0.3991(3) 0.14581(8) 0.0457(6) Uani d . 1 . .
H H18A 0.3770 0.3796 0.0969 0.069 Uiso calc R 1 . .
H H18B 0.4884 0.4484 0.1486 0.069 Uiso calc R 1 . .
H H18C 0.3790 0.4923 0.1670 0.069 Uiso calc R 1 . .
C C19 0.63290(18) 0.6613(3) 0.35832(8) 0.0579(6) Uani d R 1 . .
H H19A 0.6002 0.7465 0.3856 0.087 Uiso d R 1 . .
H H19B 0.5909 0.6651 0.3093 0.087 Uiso d R 1 . .
H H19C 0.7060 0.7046 0.3626 0.087 Uiso d R 1 . .

loop_
_atom_site_aniso_label
_atom_site_aniso_U_11
_atom_site_aniso_U_22
_atom_site_aniso_U_33
_atom_site_aniso_U_12
_atom_site_aniso_U_13
_atom_site_aniso_U_23
O1 0.0922(13) 0.0866(15) 0.0664(12) -0.0309(13) 0.0158(9) -0.0327(12)
O2 0.0834(11) 0.0740(13) 0.0335(8) 0.0045(10) 0.0042(7) -0.0029(9)
C1 0.0359(9) 0.0376(12) 0.0287(10) 0.0022(9) 0.0080(7) 0.0006(9)
C2 0.0453(11) 0.0547(16) 0.0382(12) -0.0025(11) 0.0108(9) -0.0039(11)
C3 0.0444(11) 0.0677(18) 0.0398(12) -0.0127(12) 0.0065(9) -0.0080(12)
C4 0.0608(13) 0.0567(16) 0.0332(11) -0.0103(14) 0.0029(9) -0.0024(12)
C5 0.0587(13) 0.0544(16) 0.0340(11) 0.0040(12) 0.0090(9) -0.0069(11)
C6 0.0471(11) 0.0378(12) 0.0354(11) 0.0026(10) 0.0079(8) -0.0010(10)
C7 0.0475(11) 0.0560(16) 0.0400(12) 0.0092(12) 0.0148(9) -0.0080(11)
C8 0.0383(10) 0.0544(15) 0.0481(13) 0.0069(11) 0.0117(9) -0.0061(11)
C9 0.0395(10) 0.0398(13) 0.0329(10) 0.0032(10) 0.0077(8) 0.0021(9)
C10 0.0400(10) 0.0353(12) 0.0293(10) 0.0012(9) 0.0071(8) 0.0014(9)
C11 0.0417(10) 0.0557(15) 0.0386(11) 0.0009(11) 0.0115(8) -0.0092(11)
C12 0.0562(12) 0.0582(16) 0.0351(11) 0.0015(12) 0.0150(9) -0.0058(11)
C13 0.0488(11) 0.0417(13) 0.0293(10) 0.0016(11) 0.0041(8) -0.0008(10)
C14 0.0426(10) 0.0389(12) 0.0371(11) 0.0008(11) 0.0056(8) 0.0035(10)
C15 0.0448(11) 0.073(2) 0.0465(12) -0.0008(12) 0.0040(9) 0.0025(13)
C16 0.0530(12) 0.0652(18) 0.0446(12) -0.0114(13) -0.0020(9) 0.0021(13)
C17 0.0635(14) 0.0407(14) 0.0354(12) -0.0027(12) 0.0012(9) 0.0036(11)
C18 0.0497(11) 0.0443(14) 0.0389(11) 0.0036(11) 0.0055(8) 0.0035(11)
C19 0.0737(15) 0.0435(14) 0.0460(14) -0.0014(14) 0.0000(11) -0.0005(12)

loop_
_atom_type_symbol
_atom_type_description
_atom_type_scat_dispersion_real
_atom_type_scat_dispersion_imag
_atom_type_scat_source
C C 0.0033 0.0016 'International Tables Vol C Tables 4.2.6.8 and 6.1.1.4'
H H 0.0000 0.0000 'International Tables Vol C Tables 4.2.6.8 and 6.1.1.4'
O O 0.0106 0.0060 'International Tables Vol C Tables 4.2.6.8 and 6.1.1.4'

loop_
_geom_angle_atom_site_label_1
_geom_angle_atom_site_label_2
_geom_angle_atom_site_label_3
_geom_angle_site_symmetry_1
_geom_angle_site_symmetry_3
_geom_angle
_geom_angle_publ_flag
C2 C1 C6 . . 107.26(17) ?
C2 C1 C18 . . 108.76(16) ?
C6 C1 C18 . . 112.39(15) ?
C2 C1 C10 . . 110.12(14) ?
C6 C1 C10 . . 107.39(15) ?
C18 C1 C10 . . 110.84(16) ?
C3 C2 C1 . . 113.65(15) ?
C3 C2 H2A . . 108.8 ?
C1 C2 H2A . . 108.8 ?
C3 C2 H2B . . 108.8 ?
C1 C2 H2B . . 108.8 ?
H2A C2 H2B . . 107.7 ?
C4 C3 C2 . . 112.10(18) ?
C4 C3 H3A . . 109.2 ?
C2 C3 H3A . . 109.2 ?
C4 C3 H3B . . 109.2 ?
C2 C3 H3B . . 109.2 ?
H3A C3 H3B . . 107.9 ?
O1 C4 C5 . . 122.5(2) ?
O1 C4 C3 . . 122.0(2) ?
C5 C4 C3 . . 115.6(2) ?
C4 C5 C6 . . 112.76(16) ?
C4 C5 H5A . . 109.0 ?
C6 C5 H5A . . 109.0 ?
C4 C5 H5B . . 109.0 ?
C6 C5 H5B . . 109.0 ?
H5A C5 H5B . . 107.8 ?
C7 C6 C5 . . 111.51(16) ?
C7 C6 C1 . . 112.77(17) ?
C5 C6 C1 . . 113.16(16) ?
C7 C6 H6A . . 106.3 ?
C5 C6 H6A . . 106.3 ?
C1 C6 H6A . . 106.3 ?
C6 C7 C8 . . 111.24(16) ?
C6 C7 H7A . . 109.4 ?
C8 C7 H7A . . 109.4 ?
C6 C7 H7B . . 109.4 ?
C8 C7 H7B . . 109.4 ?
H7A C7 H7B . . 108.0 ?
C7 C8 C9 . . 113.24(17) ?
C7 C8 H8A . . 108.9 ?
C9 C8 H8A . . 108.9 ?
C7 C8 H8B . . 108.9 ?
C9 C8 H8B . . 108.9 ?
H8A C8 H8B . . 107.7 ?
C14 C9 C8 . . 111.77(16) ?
C14 C9 C10 . . 109.20(14) ?
C8 C9 C10 . . 110.16(17) ?
C14 C9 H9A . . 108.5 ?
C8 C9 H9A . . 108.5 ?
C10 C9 H9A . . 108.5 ?
C11 C10 C9 . . 112.88(16) ?
C11 C10 C1 . . 114.42(15) ?
C9 C10 C1 . . 111.49(14) ?
C11 C10 H10A . . 105.7 ?
C9 C10 H10A . . 105.7 ?
C1 C10 H10A . . 105.7 ?
C12 C11 C10 . . 113.26(16) ?
C12 C11 H11A . . 108.9 ?
C10 C11 H11A . . 108.9 ?
C12 C11 H11B . . 108.9 ?
C10 C11 H11B . . 108.9 ?
H11A C11 H11B . . 107.7 ?
C13 C12 C11 . . 109.73(15) ?
C13 C12 H12A . . 109.7 ?
C11 C12 H12A . . 109.7 ?
C13 C12 H12B . . 109.7 ?
C11 C12 H12B . . 109.7 ?
H12A C12 H12B . . 108.2 ?
C12 C13 C17 . . 116.93(17) ?
C12 C13 C14 . . 109.07(18) ?
C17 C13 C14 . . 100.18(16) ?
C12 C13 C19 . . 111.32 ?
C17 C13 C19 . . 105.30 ?
C14 C13 C19 . . 113.70 ?
C9 C14 C13 . . 112.95(16) ?
C9 C14 C15 . . 120.29(16) ?
C13 C14 C15 . . 103.50(18) ?
C9 C14 H14A . . 106.4 ?
C13 C14 H14A . . 106.4 ?
C15 C14 H14A . . 106.4 ?
C16 C15 C14 . . 103.17(17) ?
C16 C15 H15A . . 111.1 ?
C14 C15 H15A . . 111.1 ?
C16 C15 H15B . . 111.1 ?
C14 C15 H15B . . 111.1 ?
H15A C15 H15B . . 109.1 ?
C17 C16 C15 . . 106.24(17) ?
C17 C16 H16A . . 110.5 ?
C15 C16 H16A . . 110.5 ?
C17 C16 H16B . . 110.5 ?
C15 C16 H16B . . 110.5 ?
H16A C16 H16B . . 108.7 ?
O2 C17 C16 . . 125.95(19) ?
O2 C17 C13 . . 126.1(2) ?
C16 C17 C13 . . 107.90(17) ?
C1 C18 H18A . . 109.5 ?
C1 C18 H18B . . 109.5 ?
H18A C18 H18B . . 109.5 ?
C1 C18 H18C . . 109.5 ?
H18A C18 H18C . . 109.5 ?
H18B C18 H18C . . 109.5 ?
C13 C19 H19A . . 109.5 ?
C13 C19 H19B . . 109.4 ?
H19A C19 H19B . . 109.5 ?
C13 C19 H19C . . 109.5 ?
H19A C19 H19C . . 109.5 ?
H19B C19 H19C . . 109.5 ?

loop_
_geom_bond_atom_site_label_1
_geom_bond_atom_site_label_2
_geom_bond_site_symmetry_2
_geom_bond_distance
_geom_bond_publ_flag
O1 C4 . 1.209(3) ?
O2 C17 . 1.212(2) ?
C1 C2 . 1.538(3) ?
C1 C6 . 1.541(3) ?
C1 C18 . 1.541(3) ?
C1 C10 . 1.559(2) ?
C2 C3 . 1.533(3) ?
C2 H2A . 0.9700 ?
C2 H2B . 0.9700 ?
C3 C4 . 1.494(3) ?
C3 H3A . 0.9700 ?
C3 H3B . 0.9700 ?
C4 C5 . 1.492(3) ?
C5 C6 . 1.539(3) ?
C5 H5A . 0.9700 ?
C5 H5B . 0.9700 ?
C6 C7 . 1.518(3) ?
C6 H6A . 0.9800 ?
C7 C8 . 1.526(3) ?
C7 H7A . 0.9700 ?
C7 H7B . 0.9700 ?
C8 C9 . 1.529(3) ?
C8 H8A . 0.9700 ?
C8 H8B . 0.9700 ?
C9 C14 . 1.522(2) ?
C9 C10 . 1.548(2) ?
C9 H9A . 0.9800 ?
C10 C11 . 1.536(3) ?
C10 H10A . 0.9800 ?
C11 C12 . 1.534(3) ?
C11 H11A . 0.9700 ?
C11 H11B . 0.9700 ?
C12 C13 . 1.515(3) ?
C12 H12A . 0.9700 ?
C12 H12B . 0.9700 ?
C13 C17 . 1.521(3) ?
C13 C14 . 1.538(3) ?
C13 C19 . 1.544 ?
C14 C15 . 1.540(3) ?
C14 H14A . 0.9800 ?
C15 C16 . 1.538(3) ?
C15 H15A . 0.9700 ?
C15 H15B . 0.9700 ?
C16 C17 . 1.503(3) ?
C16 H16A . 0.9700 ?
C16 H16B . 0.9700 ?
C18 H18A . 0.9600 ?
C18 H18B . 0.9600 ?
C18 H18C . 0.9600 ?
C19 H19A . 0.9600 ?
C19 H19B . 0.9600 ?
C19 H19C . 0.9600 ?

loop_
_geom_hbond_atom_site_label_D
_geom_hbond_atom_site_label_H
_geom_hbond_atom_site_label_A
_geom_hbond_site_symmetry_A
_geom_hbond_distance_DH
_geom_hbond_distance_HA
_geom_hbond_distance_DA
_geom_hbond_angle_DHA
C16 H16A O2 4_646 0.97 2.61 3.247(3) 123.3
C5 H5A O1 4 0.97 2.61 3.335(3) 131.4

loop_
_geom_torsion_atom_site_label_1
_geom_torsion_atom_site_label_2
_geom_torsion_atom_site_label_3
_geom_torsion_atom_site_label_4
_geom_torsion_site_symmetry_1
_geom_torsion_site_symmetry_2
_geom_torsion_site_symmetry_3
_geom_torsion_site_symmetry_4
_geom_torsion
_geom_torsion_publ_flag
C6 C1 C2 C3 . . . . -56.4(3) ?
C18 C1 C2 C3 . . . . 65.4(2) ?
C10 C1 C2 C3 . . . . -173.0(2) ?
C1 C2 C3 C4 . . . . 52.7(3) ?
C2 C3 C4 O1 . . . . 133.4(2) ?
C2 C3 C4 C5 . . . . -46.8(3) ?
O1 C4 C5 C6 . . . . -133.6(2) ?
C3 C4 C5 C6 . . . . 46.6(3) ?
C4 C5 C6 C7 . . . . 179.9(2) ?
C4 C5 C6 C1 . . . . -51.8(3) ?
C2 C1 C6 C7 . . . . -176.75(16) ?
C18 C1 C6 C7 . . . . 63.8(2) ?
C10 C1 C6 C7 . . . . -58.4(2) ?
C2 C1 C6 C5 . . . . 55.5(2) ?
C18 C1 C6 C5 . . . . -64.0(2) ?
C10 C1 C6 C5 . . . . 173.87(17) ?
C5 C6 C7 C8 . . . . -175.6(2) ?
C1 C6 C7 C8 . . . . 55.8(2) ?
C6 C7 C8 C9 . . . . -52.4(3) ?
C7 C8 C9 C14 . . . . 174.44(19) ?
C7 C8 C9 C10 . . . . 52.8(2) ?
C14 C9 C10 C11 . . . . 49.8(2) ?
C8 C9 C10 C11 . . . . 172.87(17) ?
C14 C9 C10 C1 . . . . -179.82(18) ?
C8 C9 C10 C1 . . . . -56.7(2) ?
C2 C1 C10 C11 . . . . -55.2(2) ?
C6 C1 C10 C11 . . . . -171.69(18) ?
C18 C1 C10 C11 . . . . 65.2(2) ?
C2 C1 C10 C9 . . . . 175.18(19) ?
C6 C1 C10 C9 . . . . 58.7(2) ?
C18 C1 C10 C9 . . . . -64.4(2) ?
C9 C10 C11 C12 . . . . -50.8(2) ?
C1 C10 C11 C12 . . . . -179.73(17) ?
C10 C11 C12 C13 . . . . 54.9(3) ?
C11 C12 C13 C17 . . . . -171.28(19) ?
C11 C12 C13 C14 . . . . -58.6(2) ?
C11 C12 C13 C19 . . . . 67.6 ?
C8 C9 C14 C13 . . . . -178.12(18) ?
C10 C9 C14 C13 . . . . -56.0(2) ?
C8 C9 C14 C15 . . . . 59.1(3) ?
C10 C9 C14 C15 . . . . -178.7(2) ?
C12 C13 C14 C9 . . . . 61.7(2) ?
C17 C13 C14 C9 . . . . -175.01(17) ?
C19 C13 C14 C9 . . . . -63.2 ?
C12 C13 C14 C15 . . . . -166.62(17) ?
C17 C13 C14 C15 . . . . -43.3(2) ?
C19 C13 C14 C15 . . . . 68.5 ?
C9 C14 C15 C16 . . . . 164.6(2) ?
C13 C14 C15 C16 . . . . 37.4(2) ?
C14 C15 C16 C17 . . . . -16.2(3) ?
C15 C16 C17 O2 . . . . 167.1(3) ?
C15 C16 C17 C13 . . . . -11.1(3) ?
C12 C13 C17 O2 . . . . -27.0(3) ?
C14 C13 C17 O2 . . . . -144.6(3) ?
C19 C13 C17 O2 . . . . 97.2 ?
C12 C13 C17 C16 . . . . 151.2(2) ?
C14 C13 C17 C16 . . . . 33.6(2) ?
C19 C13 C17 C16 . . . . -84.6 ?

loop_
_cod_related_entry_id
_cod_related_entry_database
_cod_related_entry_code
1 ChemSpider 8883857
